data_7245005
loop_
_publ_author_name
'Rok, Magdalena'
'Moskwa, Marcin'
'Hetma\'nczyk, Joanna'
'Hetma\'nczyk, \/Lukasz'
'Bator, Grazyna'

_publ_section_title
;
 Switchable dielectric constant, structural and vibrational studies of
 double perovskite organic-inorganic hybrids: (azetidinium)2[KCr(CN)6] and
 (azetidinium)2[KFe(CN)6]
;
_journal_name_full CrystEngComm
_journal_paper_doi 10.1039/D2CE00270A
_journal_year 2022
_chemical_formula_moiety '(C3 H8 N 1+)2, K 1+, C6 Cr N6 3-'
_chemical_formula_sum 'C12 H16 Cr K N8'
_chemical_formula_weight 363.43
_space_group_crystal_system monoclinic
_space_group_IT_number 14
_space_group_name_Hall '-P 2ybc'
_space_group_name_H-M_alt 'P 1 21/c 1'
_atom_sites_solution_hydrogens geom
_atom_sites_solution_primary direct
_atom_sites_solution_secondary difmap
_audit_creation_method SHELXL-2014/7
_audit_update_record
;
2022-02-22 deposited with the CCDC.	2022-05-30 downloaded from the CCDC.
;
_cell_angle_alpha 90
_cell_angle_beta 110.70(2)
_cell_angle_gamma 90
_cell_formula_units_Z 4
_cell_length_a 14.120(3)
_cell_length_b 8.627(3)
_cell_length_c 14.871(2)
_cell_measurement_reflns_used 3551
_cell_measurement_temperature 120(2)
_cell_measurement_theta_max 35.9210
_cell_measurement_theta_min 3.3770
_cell_volume 1694.5(8)
_computing_cell_refinement 'CrysAlisPro 1.171.41.80a (Rigaku OD, 2020)'
_computing_data_collection 'CrysAlisPro 1.171.41.80a (Rigaku OD, 2020)'
_computing_data_reduction 'CrysAlisPro 1.171.41.80a (Rigaku OD, 2020)'
_computing_structure_refinement 'SHELXL-2014/7 (Sheldrick, 2014)'
_computing_structure_solution 'SHELXS-2014/7 (Sheldrick, 2014)'
_diffrn_ambient_temperature 120(2)
_diffrn_detector_area_resol_mean 8.3359
_diffrn_measured_fraction_theta_full 0.996
_diffrn_measured_fraction_theta_max 0.996
_diffrn_measurement_device_type 'KUMA KM4 with Sapphire CCD detector'
_diffrn_measurement_method '\w scans'
_diffrn_radiation_type MoK\a
_diffrn_radiation_wavelength 0.71073
_diffrn_reflns_av_unetI/netI 0.0661
_diffrn_reflns_Laue_measured_fraction_full 0.996
_diffrn_reflns_Laue_measured_fraction_max 0.996
_diffrn_reflns_limit_h_max 16
_diffrn_reflns_limit_h_min -17
_diffrn_reflns_limit_k_max 10
_diffrn_reflns_limit_k_min -10
_diffrn_reflns_limit_l_max 18
_diffrn_reflns_limit_l_min -15
_diffrn_reflns_number 3114
_diffrn_reflns_point_group_measured_fraction_full 0.996
_diffrn_reflns_point_group_measured_fraction_max 0.996
_diffrn_reflns_theta_full 25.497
_diffrn_reflns_theta_max 25.497
_diffrn_reflns_theta_min 2.916
_diffrn_source 'fine-focus sealed X-ray tube'
_exptl_absorpt_coefficient_mu 0.929
_exptl_absorpt_correction_T_max 1.00000
_exptl_absorpt_correction_T_min 0.43935
_exptl_absorpt_correction_type multi-scan
_exptl_absorpt_process_details
;
CrysAlisPro 1.171.41.80a (Rigaku Oxford Diffraction, 2020)
Empirical absorption correction using spherical harmonics,
implemented in SCALE3 ABSPACK scaling algorithm.
;
_exptl_crystal_colour yellow
_exptl_crystal_density_diffrn 1.425
_exptl_crystal_density_meas ?
_exptl_crystal_description cube
_exptl_crystal_F_000 748
_exptl_crystal_size_max 0.490
_exptl_crystal_size_mid 0.370
_exptl_crystal_size_min 0.250
_refine_diff_density_max 1.682
_refine_diff_density_min -0.598
_refine_diff_density_rms 0.181
_refine_ls_extinction_method none
_refine_ls_goodness_of_fit_ref 1.078
_refine_ls_hydrogen_treatment constr
_refine_ls_matrix_type full
_refine_ls_number_parameters 204
_refine_ls_number_reflns 3114
_refine_ls_number_restraints 0
_refine_ls_restrained_S_all 1.078
_refine_ls_R_factor_all 0.1033
_refine_ls_R_factor_gt 0.0818
_refine_ls_shift/su_max 0.000
_refine_ls_shift/su_mean 0.000
_refine_ls_structure_factor_coef Fsqd
_refine_ls_weighting_details 'w=1/[\s^2^(Fo^2^)+(0.1212P)^2^+2.2429P] where P=(Fo^2^+2Fc^2^)/3'
_refine_ls_weighting_scheme calc
_refine_ls_wR_factor_gt 0.2215
_refine_ls_wR_factor_ref 0.2487
_reflns_Friedel_coverage 0.000
_reflns_number_gt 2192
_reflns_number_total 3114
_reflns_threshold_expression 'I > 2\s(I)'
_cod_data_source_file d2ce00270a3.cif
_cod_data_source_block azeCr120tw
_cod_depositor_comments
;
The following automatic conversions were performed:

data item '_exptl_crystal_density_meas' value 'not measured' was
changed to '?' -- the value is perceived as not measured.

Automatic conversion script
Id: cif_fix_values 7556 2019-12-06 15:28:31Z antanas 
;
_cod_original_cell_volume 1694(2)
_cod_original_sg_symbol_H-M 'P 21/c'
_cod_database_code 7245005
_shelx_shelxl_version_number 2014/7
_shelx_space_group_comment
;
The symmetry employed for this shelxl refinement is uniquely defined
by the following loop, which should always be used as a source of
symmetry information in preference to the above space-group names.
They are only intended as comments.
;
_shelx_estimated_absorpt_t_min 0.659
_shelx_estimated_absorpt_t_max 0.801

loop_
_space_group_symop_operation_xyz
'x, y, z'
'-x, y+1/2, -z+1/2'
'-x, -y, -z'
'x, -y-1/2, z-1/2'

loop_
_atom_site_label
_atom_site_type_symbol
_atom_site_fract_x
_atom_site_fract_y
_atom_site_fract_z
_atom_site_U_iso_or_equiv
_atom_site_adp_type
_atom_site_occupancy
_atom_site_site_symmetry_order
_atom_site_calc_flag
_atom_site_refinement_flags_posn
_atom_site_refinement_flags_adp
_atom_site_refinement_flags_occupancy
_atom_site_disorder_assembly
_atom_site_disorder_group
Cr1 Cr 0.5000 0.0000 0.5000 0.0164(4) Uani 1 2 d S . P . .
Cr2 Cr 0.0000 0.5000 0.5000 0.0168(4) Uani 1 2 d S . P . .
K1 K 0.25081(12) 0.49875(11) 0.24337(9) 0.0189(4) Uani 1 1 d . . . . .
C1 C 0.4290(4) 0.1621(7) 0.3934(4) 0.0238(13) Uani 1 1 d . . . . .
N1 N 0.3924(4) 0.2552(6) 0.3363(4) 0.0312(13) Uani 1 1 d . . . . .
C2 C 0.4318(5) -0.1837(7) 0.4094(4) 0.0237(13) Uani 1 1 d . . . . .
N2 N 0.3999(4) -0.2879(6) 0.3587(4) 0.0315(13) Uani 1 1 d . . . . .
C3 C 0.3800(6) 0.0127(6) 0.5504(5) 0.0256(15) Uani 1 1 d . . . . .
N3 N 0.3154(5) 0.0228(6) 0.5789(4) 0.0318(14) Uani 1 1 d . . . . .
C4 C 0.1147(5) 0.3640(7) 0.5904(4) 0.0265(14) Uani 1 1 d . . . . .
N4 N 0.1780(4) 0.2820(6) 0.6386(4) 0.0347(13) Uani 1 1 d . . . . .
C5 C 0.0681(4) 0.7041(7) 0.5657(4) 0.0249(13) Uani 1 1 d . . . . .
N5 N 0.0978(4) 0.8236(6) 0.5992(4) 0.0356(14) Uani 1 1 d . . . . .
C6 C 0.0757(6) 0.5061(6) 0.4018(5) 0.0246(16) Uani 1 1 d . . . . .
N6 N 0.1157(6) 0.5056(6) 0.3467(6) 0.0382(17) Uani 1 1 d . . . . .
N1A N 0.3834(4) 0.3727(7) 0.6395(4) 0.0308(13) Uani 1 1 d . . . . .
H1A1 H 0.4433 0.3213 0.6544 0.037 Uiso 1 1 calc R U . . .
H1A2 H 0.3375 0.3149 0.6550 0.037 Uiso 1 1 calc R U . . .
C2A C 0.3440(5) 0.4334(8) 0.5390(5) 0.0345(16) Uani 1 1 d . . . . .
H2A1 H 0.2774 0.3899 0.4993 0.041 Uiso 1 1 calc R U . . .
H2A2 H 0.3930 0.4254 0.5053 0.041 Uiso 1 1 calc R U . . .
C3A C 0.3377(6) 0.5960(8) 0.5785(5) 0.0352(16) Uani 1 1 d . . . . .
H3A1 H 0.3751 0.6762 0.5570 0.042 Uiso 1 1 calc R U . . .
H3A2 H 0.2679 0.6303 0.5686 0.042 Uiso 1 1 calc R U . . .
C4A C 0.3945(6) 0.5345(9) 0.6786(5) 0.0351(17) Uani 1 1 d . . . . .
H4A1 H 0.4656 0.5703 0.7059 0.042 Uiso 1 1 calc R U . . .
H4A2 H 0.3590 0.5522 0.7244 0.042 Uiso 1 1 calc R U . . .
N1B N 0.1150(4) 0.0515(7) 0.4263(4) 0.0327(13) Uani 1 1 d . . . . .
H1B1 H 0.1650 0.0589 0.4849 0.039 Uiso 1 1 calc R U . . .
H1B2 H 0.0556 0.0899 0.4277 0.039 Uiso 1 1 calc R U . . .
C2B C 0.1440(6) 0.1129(8) 0.3450(5) 0.0398(18) Uani 1 1 d . . . . .
H2B1 H 0.2077 0.1733 0.3666 0.048 Uiso 1 1 calc R U . . .
H2B2 H 0.0891 0.1715 0.2966 0.048 Uiso 1 1 calc R U . . .
C3B C 0.1562(6) -0.0499(9) 0.3144(5) 0.0389(17) Uani 1 1 d . . . . .
H3B1 H 0.1175 -0.0714 0.2458 0.047 Uiso 1 1 calc R U . . .
H3B2 H 0.2276 -0.0833 0.3322 0.047 Uiso 1 1 calc R U . . .
C4B C 0.1059(7) -0.1062(9) 0.3813(5) 0.0449(19) Uani 1 1 d . . . . .
H4B1 H 0.1449 -0.1872 0.4263 0.054 Uiso 1 1 calc R U . . .
H4B2 H 0.0350 -0.1397 0.3481 0.054 Uiso 1 1 calc R U . . .

loop_
_atom_site_aniso_label
_atom_site_aniso_U_11
_atom_site_aniso_U_22
_atom_site_aniso_U_33
_atom_site_aniso_U_23
_atom_site_aniso_U_13
_atom_site_aniso_U_12
Cr1 0.0199(9) 0.0110(8) 0.0150(9) -0.0002(4) 0.0020(8) 0.0001(4)
Cr2 0.0201(9) 0.0114(9) 0.0156(9) 0.0000(4) 0.0021(8) 0.0006(4)
K1 0.0213(7) 0.0139(9) 0.0178(9) 0.0001(4) 0.0024(9) 0.0003(4)
C1 0.020(3) 0.021(3) 0.026(3) -0.002(3) 0.003(3) -0.002(2)
N1 0.034(3) 0.025(3) 0.028(3) 0.002(2) 0.004(2) 0.003(2)
C2 0.028(3) 0.017(3) 0.024(3) 0.007(3) 0.007(3) 0.004(3)
N2 0.036(3) 0.025(3) 0.028(3) -0.003(2) 0.005(3) -0.004(3)
C3 0.020(4) 0.026(4) 0.030(4) -0.005(2) 0.008(3) -0.001(2)
N3 0.037(4) 0.026(3) 0.028(3) 0.002(2) 0.007(3) 0.002(2)
C4 0.030(4) 0.025(3) 0.024(3) 0.002(3) 0.008(3) 0.005(3)
N4 0.034(3) 0.035(3) 0.027(3) 0.005(2) 0.001(3) 0.009(3)
C5 0.024(3) 0.026(3) 0.023(3) 0.004(3) 0.005(3) 0.001(3)
N5 0.035(3) 0.032(3) 0.037(3) 0.000(2) 0.010(3) -0.004(2)
C6 0.032(4) 0.019(4) 0.024(4) -0.002(2) 0.011(3) -0.003(2)
N6 0.042(4) 0.038(4) 0.038(4) -0.002(2) 0.018(3) -0.003(2)
N1A 0.027(3) 0.034(3) 0.030(3) -0.002(2) 0.008(2) 0.001(2)
C2A 0.029(4) 0.038(4) 0.029(3) -0.005(3) 0.001(3) 0.004(3)
C3A 0.042(4) 0.027(4) 0.030(4) 0.003(3) 0.005(3) -0.001(3)
C4A 0.044(4) 0.034(3) 0.023(3) -0.010(3) 0.007(3) -0.013(3)
N1B 0.031(3) 0.035(3) 0.025(3) -0.001(3) 0.001(2) 0.005(3)
C2B 0.048(4) 0.033(4) 0.044(4) 0.011(3) 0.023(4) 0.003(3)
C3B 0.036(4) 0.045(4) 0.031(4) -0.002(3) 0.006(3) 0.004(4)
C4B 0.062(5) 0.036(4) 0.033(4) -0.002(3) 0.012(4) -0.001(4)

loop_
_atom_type_symbol
_atom_type_description
_atom_type_scat_dispersion_real
_atom_type_scat_dispersion_imag
_atom_type_scat_source
C C 0.0033 0.0016 'International Tables Vol C Tables 4.2.6.8 and 6.1.1.4'
H H 0.0000 0.0000 'International Tables Vol C Tables 4.2.6.8 and 6.1.1.4'
N N 0.0061 0.0033 'International Tables Vol C Tables 4.2.6.8 and 6.1.1.4'
K K 0.2009 0.2494 'International Tables Vol C Tables 4.2.6.8 and 6.1.1.4'
Cr Cr 0.3209 0.6236 'International Tables Vol C Tables 4.2.6.8 and 6.1.1.4'

loop_
_geom_angle_atom_site_label_1
_geom_angle_atom_site_label_2
_geom_angle_atom_site_label_3
_geom_angle
_geom_angle_site_symmetry_1
_geom_angle_site_symmetry_3
_geom_angle_publ_flag
C2 Cr1 C2 180.0(2) 3_656 . ?
C2 Cr1 C3 91.4(2) 3_656 3_656 ?
C2 Cr1 C3 88.6(2) . 3_656 ?
C2 Cr1 C3 88.6(2) 3_656 . ?
C2 Cr1 C3 91.4(2) . . ?
C3 Cr1 C3 180.0(3) 3_656 . ?
C2 Cr1 C1 88.3(2) 3_656 . ?
C2 Cr1 C1 91.7(2) . . ?
C3 Cr1 C1 89.7(3) 3_656 . ?
C3 Cr1 C1 90.3(3) . . ?
C2 Cr1 C1 91.7(2) 3_656 3_656 ?
C2 Cr1 C1 88.3(2) . 3_656 ?
C3 Cr1 C1 90.3(3) 3_656 3_656 ?
C3 Cr1 C1 89.7(3) . 3_656 ?
C1 Cr1 C1 180.0 . 3_656 ?
C4 Cr2 C4 180.0(3) 3_566 . ?
C4 Cr2 C5 87.2(2) 3_566 . ?
C4 Cr2 C5 92.8(2) . . ?
C4 Cr2 C5 92.8(2) 3_566 3_566 ?
C4 Cr2 C5 87.2(2) . 3_566 ?
C5 Cr2 C5 180.0(3) . 3_566 ?
C4 Cr2 C6 90.5(3) 3_566 . ?
C4 Cr2 C6 89.5(3) . . ?
C5 Cr2 C6 92.3(2) . . ?
C5 Cr2 C6 87.7(2) 3_566 . ?
C4 Cr2 C6 89.5(3) 3_566 3_566 ?
C4 Cr2 C6 90.5(3) . 3_566 ?
C5 Cr2 C6 87.7(2) . 3_566 ?
C5 Cr2 C6 92.3(2) 3_566 3_566 ?
C6 Cr2 C6 180.0(3) . 3_566 ?
N6 K1 N2 98.89(18) . 1_565 ?
N6 K1 N4 97.52(16) . 4_565 ?
N2 K1 N4 156.16(17) 1_565 4_565 ?
N6 K1 N5 85.49(19) . 4_575 ?
N2 K1 N5 107.58(16) 1_565 4_575 ?
N4 K1 N5 90.82(15) 4_565 4_575 ?
N6 K1 N1 103.84(17) . . ?
N2 K1 N1 86.75(17) 1_565 . ?
N4 K1 N1 72.58(16) 4_565 . ?
N5 K1 N1 161.72(15) 4_575 . ?
N6 K1 N3 158.1(2) . 4_565 ?
N2 K1 N3 99.35(17) 1_565 4_565 ?
N4 K1 N3 69.34(15) 4_565 4_565 ?
N5 K1 N3 77.52(16) 4_575 4_565 ?
N1 K1 N3 89.21(16) . 4_565 ?
N1 C1 Cr1 177.6(5) . . ?
C1 N1 K1 156.1(5) . . ?
N2 C2 Cr1 175.7(6) . . ?
C2 N2 K1 157.5(5) . 1_545 ?
N3 C3 Cr1 178.4(5) . . ?
C3 N3 K1 147.3(5) . 4_566 ?
N4 C4 Cr2 177.0(5) . . ?
C4 N4 K1 153.7(5) . 4_566 ?
N5 C5 Cr2 174.0(5) . . ?
C5 N5 K1 148.7(5) . 4_576 ?
N6 C6 Cr2 177.9(5) . . ?
C6 N6 K1 168.4(7) . . ?
C2A N1A C4A 90.7(5) . . ?
C2A N1A H1A1 113.5 . . ?
C4A N1A H1A1 113.5 . . ?
C2A N1A H1A2 113.5 . . ?
C4A N1A H1A2 113.5 . . ?
H1A1 N1A H1A2 110.8 . . ?
N1A C2A C3A 89.3(5) . . ?
N1A C2A H2A1 113.8 . . ?
C3A C2A H2A1 113.8 . . ?
N1A C2A H2A2 113.8 . . ?
C3A C2A H2A2 113.8 . . ?
H2A1 C2A H2A2 111.0 . . ?
C4A C3A C2A 88.5(5) . . ?
C4A C3A H3A1 113.9 . . ?
C2A C3A H3A1 113.9 . . ?
C4A C3A H3A2 113.9 . . ?
C2A C3A H3A2 113.9 . . ?
H3A1 C3A H3A2 111.1 . . ?
N1A C4A C3A 89.9(5) . . ?
N1A C4A H4A1 113.7 . . ?
C3A C4A H4A1 113.7 . . ?
N1A C4A H4A2 113.7 . . ?
C3A C4A H4A2 113.7 . . ?
H4A1 C4A H4A2 110.9 . . ?
C4B N1B C2B 88.1(5) . . ?
C4B N1B H1B1 114.0 . . ?
C2B N1B H1B1 114.0 . . ?
C4B N1B H1B2 114.0 . . ?
C2B N1B H1B2 114.0 . . ?
H1B1 N1B H1B2 111.2 . . ?
N1B C2B C3B 90.4(5) . . ?
N1B C2B H2B1 113.6 . . ?
C3B C2B H2B1 113.6 . . ?
N1B C2B H2B2 113.6 . . ?
C3B C2B H2B2 113.6 . . ?
H2B1 C2B H2B2 110.8 . . ?
C4B C3B C2B 88.2(5) . . ?
C4B C3B H3B1 113.9 . . ?
C2B C3B H3B1 113.9 . . ?
C4B C3B H3B2 113.9 . . ?
C2B C3B H3B2 113.9 . . ?
H3B1 C3B H3B2 111.1 . . ?
C3B C4B N1B 90.9(5) . . ?
C3B C4B H4B1 113.5 . . ?
N1B C4B H4B1 113.5 . . ?
C3B C4B H4B2 113.5 . . ?
N1B C4B H4B2 113.5 . . ?
H4B1 C4B H4B2 110.8 . . ?

loop_
_geom_bond_atom_site_label_1
_geom_bond_atom_site_label_2
_geom_bond_distance
_geom_bond_site_symmetry_2
_geom_bond_publ_flag
Cr1 C2 2.082(6) 3_656 ?
Cr1 C2 2.082(6) . ?
Cr1 C3 2.084(8) 3_656 ?
Cr1 C3 2.085(8) . ?
Cr1 C1 2.085(6) . ?
Cr1 C1 2.085(6) 3_656 ?
Cr2 C4 2.066(6) 3_566 ?
Cr2 C4 2.066(6) . ?
Cr2 C5 2.077(6) . ?
Cr2 C5 2.077(6) 3_566 ?
Cr2 C6 2.093(8) . ?
Cr2 C6 2.093(8) 3_566 ?
K1 N6 2.841(8) . ?
K1 N2 2.865(6) 1_565 ?
K1 N4 2.867(5) 4_565 ?
K1 N5 2.888(6) 4_575 ?
K1 N1 2.892(6) . ?
K1 N3 2.903(7) 4_565 ?
C1 N1 1.151(8) . ?
C2 N2 1.158(8) . ?
N2 K1 2.865(6) 1_545 ?
C3 N3 1.135(10) . ?
N3 K1 2.903(7) 4_566 ?
C4 N4 1.166(7) . ?
N4 K1 2.867(5) 4_566 ?
C5 N5 1.157(8) . ?
N5 K1 2.888(6) 4_576 ?
C6 N6 1.149(10) . ?
N1A C2A 1.494(8) . ?
N1A C4A 1.499(8) . ?
N1A H1A1 0.9100 . ?
N1A H1A2 0.9100 . ?
C2A C3A 1.536(10) . ?
C2A H2A1 0.9900 . ?
C2A H2A2 0.9900 . ?
C3A C4A 1.515(10) . ?
C3A H3A1 0.9900 . ?
C3A H3A2 0.9900 . ?
C4A H4A1 0.9900 . ?
C4A H4A2 0.9900 . ?
N1B C4B 1.501(10) . ?
N1B C2B 1.502(9) . ?
N1B H1B1 0.9100 . ?
N1B H1B2 0.9100 . ?
C2B C3B 1.506(10) . ?
C2B H2B1 0.9900 . ?
C2B H2B2 0.9900 . ?
C3B C4B 1.493(10) . ?
C3B H3B1 0.9900 . ?
C3B H3B2 0.9900 . ?
C4B H4B1 0.9900 . ?
C4B H4B2 0.9900 . ?

loop_
_geom_hbond_atom_site_label_D
_geom_hbond_atom_site_label_H
_geom_hbond_atom_site_label_A
_geom_hbond_distance_DH
_geom_hbond_distance_HA
_geom_hbond_distance_DA
_geom_hbond_angle_DHA
_geom_hbond_site_symmetry_A
N1A H1A1 N2 0.91 2.31 3.138(8) 151.3 3_656
N1A H1A2 N1 0.91 2.60 3.088(8) 114.4 4_566
N1A H1A2 N4 0.91 2.20 3.000(8) 146.8 .
N1B H1B1 N3 0.91 2.11 2.946(8) 151.9 .
N1B H1B2 N5 0.91 2.19 3.087(8) 168.8 3_566
